data_4309035
loop_
_publ_author_name
'Klaus W. Richter'
'Yurii Prots'
'Yuri Grin'

_publ_contact_author_address
;
Institut f\"ur anorganische Chemie 
Universit\"at Wien 
W\"ahringerstr. 42
A-1090 Wien
Austria
;
_publ_contact_author_email Klaus.Richter@univie.ac.at
_publ_contact_author_fax 43(1)427752679
_publ_contact_author_name 'Richter, Klaus W.'
_publ_contact_author_phone 43(1)427752659
_publ_section_title
;
Crystal structure, chemical bonding and phase relations of the novel compound 
Co~4~Al~7+x~Si~2-x~ (0.27<=x<=1.05)
;
_journal_name_full 'Inorganic Chemistry'
_journal_page_first 4576
_journal_page_last 4585
_journal_paper_doi 10.1021/ic0401243
_journal_volume 44
_journal_year 2005
_chemical_formula_sum 'Al7.76 Co4 Si1.31'
_chemical_formula_weight 963.6
_space_group_IT_number 12
_symmetry_cell_setting monoclinic
_symmetry_space_group_name_Hall '-C 2y'
_symmetry_space_group_name_H-M 'C 1 2/m 1'
_audit_creation_date 2004-11-16T15:00:03-00:00
_audit_creation_method 'CSD2CIF created by WinCSD program'
_cell_angle_alpha 90
_cell_angle_beta 106.357(6)
_cell_angle_gamma 90
_cell_formula_units_Z 2
_cell_length_a 11.9935(8)
_cell_length_b 4.0098(3)
_cell_length_c 7.6590(8)
_cell_measurement_reflns_used 32
_cell_measurement_temperature 293(2)
_cell_measurement_theta_max 41.934
_cell_measurement_theta_min 12.878
_cell_volume 353.43(5)
_computing_cell_refinement 'CSD (Akselrud, 1993)'
_computing_data_collection 'CrystalClear (Rigaku Corp., 2000)'
_computing_data_reduction 'CrystalClear (Rigaku Corp., 2000)'
_computing_structure_refinement 'CSD (Akselrud, 1993)'
_computing_structure_solution 'CSD (Akselrud, 1993)'
_diffrn_ambient_temperature 295.1500
_diffrn_measurement_details
;
scan:
    Number of images: 400
               Slice: -60.0000 - 180.0000
         Image width: 0.6000
            Exp time: 45.0000
       Rotation axis: Phi
               Omega: 0.0000
                 Chi: 0.0000
                 Phi: 0.0000
                 XTD: 40.2200
              2theta: -25.0000
scan:
    Number of images: 95
               Slice: -38.0000 - 19.0000
         Image width: 0.6000
            Exp time: 45.0000
       Rotation axis: Omega
               Omega: 0.0000
                 Chi: -90.0000
                 Phi: 50.0000
                 XTD: 40.2200
              2theta: -25.0000
scan:
    Number of images: 95
               Slice: -38.0000 - 19.0000
         Image width: 0.6000
            Exp time: 45.0000
       Rotation axis: Omega
               Omega: 0.0000
                 Chi: -90.0000
                 Phi: 5.0000
                 XTD: 40.2200
              2theta: -25.0000
;
_diffrn_measurement_device 'Rigaku AFC7'
_diffrn_measurement_method oscillation
_diffrn_radiation_detector 'Mercury CCD'
_diffrn_radiation_monochromator 'Graphite Monochromator'
_diffrn_radiation_source 'Sealed Tube'
_diffrn_radiation_type MoK\a
_diffrn_radiation_wavelength 0.71070
_diffrn_reflns_av_R_equivalents 0.029
_diffrn_reflns_limit_h_max 18
_diffrn_reflns_limit_h_min -18
_diffrn_reflns_limit_k_max 6
_diffrn_reflns_limit_k_min -4
_diffrn_reflns_limit_l_max 10
_diffrn_reflns_limit_l_min -11
_diffrn_reflns_number 2312
_diffrn_reflns_reduction_process 'Lp corrections applied'
_diffrn_reflns_theta_full 33.73
_diffrn_reflns_theta_max 33.73
_diffrn_reflns_theta_min 2.77
_diffrn_source_current 40.0000
_diffrn_source_power 2.0000
_diffrn_source_voltage 50.0000
_exptl_absorpt_coefficient_mu 10.65
_exptl_crystal_colour gray
_exptl_crystal_density_diffrn 4.52
_exptl_crystal_density_method 'not measured'
_exptl_crystal_description 'irregular shaped'
_exptl_crystal_F_000 454.4
_exptl_crystal_size_max 0.065
_exptl_crystal_size_mid 0.100
_exptl_crystal_size_min 0.120
_refine_diff_density_max 1.230
_refine_diff_density_min -1.050
_refine_ls_extinction_coef 0.0132(7)
_refine_ls_extinction_expression Fc^*^=kFc[1+0.001xFc^2^\l^3^/sin(2\q)]^-1/4^
_refine_ls_extinction_method SHELXL
_refine_ls_goodness_of_fit_ref 1.030
_refine_ls_matrix_type full
_refine_ls_number_parameters 44
_refine_ls_number_reflns 666
_refine_ls_R_factor_gt 0.030
_refine_ls_shift/su_max 0.001
_refine_ls_structure_factor_coef F
_refine_ls_weighting_scheme unit
_reflns_number_gt 666
_reflns_number_total 683
_reflns_threshold_expression >2sigma(I)
_cod_data_source_file ic0401243.cif
_cod_data_source_block kr_0104
_cod_original_cell_volume 353.42(10)
_cod_original_sg_symbol_H-M 'C 2/m'
_cod_original_formula_sum 'Co4 Al7.76 Si1.31'
_cod_database_code 4309035

loop_
_symmetry_equiv_pos_as_xyz
x,y,z
-x,y,-z
-x,-y,-z
x,-y,z
1/2+x,1/2+y,z
1/2-x,1/2+y,-z
1/2-x,1/2-y,-z
1/2+x,1/2-y,z

loop_
_atom_site_aniso_label
_atom_site_aniso_U_11
_atom_site_aniso_U_22
_atom_site_aniso_U_33
_atom_site_aniso_U_12
_atom_site_aniso_U_13
_atom_site_aniso_U_23
Co1 0.0081(3) 0.0068(3) 0.0078(3) 0 0.0031(2) 0
Co2 0.0047(3) 0.0068(3) 0.0048(3) 0 0.0018(2) 0
Al1 0.0058(6) 0.0058(6) 0.0076(6) 0 0.0004(5) 0
Al2 0.0092(6) 0.0036(5) 0.0094(6) 0 0.0055(5) 0
Al3 0.0065(6) 0.0105(6) 0.0054(6) 0 0.0003(5) 0
Al4 0.0077(15) 0.0078(9) 0.0065(13) 0 0.0030(13) 0

loop_
_atom_site_label
_atom_site_type_symbol
_atom_site_fract_x
_atom_site_fract_y
_atom_site_fract_z
_atom_site_U_iso_or_equiv
_atom_site_thermal_displace_type
_atom_site_symmetry_multiplicity
_atom_site_Wyckoff_symbol
_atom_site_occupancy
_atom_site_refinement_flags
Co1 Co 0.79743(5) 0 0.13160(9) 0.0074(2) Uani 4 i 1. S
Co2 Co 0.61079(5) 0 0.28984(8) 0.0054(2) Uani 4 i 1. S
Al1 Al 0.40267(1) 0 0.0552(2) 0.0067(4) Uani 4 i 1. S
Al2 Al 0.20258(1) 0 0.1869(2) 0.0068(4) Uani 4 i 1. S
Al3 Al 0.81972(1) 0 0.4554(2) 0.0078(4) Uani 4 i 1. S
Al4 Al 0.5138(2) 0 0.5183(5) 0.0071(8) Uani 4 i 0.5 S
Si Si 0.9941(4) 0 0.266(2) 0.0063(5) Uiso 4 i 0.66(11) SP
Al5 Al 0.9981(10) 0 0.247(3) 0.0060(9) Uiso 4 i 0.38(11) SP

loop_
_atom_type_symbol
_atom_type_description
_atom_type_number_in_cell
_atom_type_scat_dispersion_real
_atom_type_scat_dispersion_imag
_atom_type_scat_source
Co Co 8.00 0.299 0.973 International_Tables_Vol_IV_Table_2.3.1
Si Si 2.62 0.072 0.071 International_Tables_Vol_IV_Table_2.3.1
Al Al 15.51 0.056 0.052 International_Tables_Vol_IV_Table_2.3.1
